data_4510300
loop_
_publ_author_name
'Han, Shujuan'
'Wang, Ying'
'Pan, Shilie'
'Dong, Xiaoyu'
'Wu, Hongping'
'Han, Jian'
'Yang, Yun'
'Yu, Hongwei'
'Bai, Chunyan'

_publ_section_title
;
 Noncentrosymmetric versus Centrosymmetric: Influence of the
 Na+Substitution on Structural Transition and Second-Harmonic Generation
 Property
;
_journal_issue 4
_journal_name_full 'Crystal Growth &amp; Design'
_journal_page_first 1794
_journal_paper_doi 10.1021/cg4019103
_journal_volume 14
_journal_year 2014
_chemical_formula_sum 'B6 Br K1.7 Na1.3 O10'
_chemical_formula_weight 401.09
_chemical_name_common K1.7Na1.3B6O10Br
_chemical_name_systematic
; 
 ? 
;
_space_group_IT_number 62
_symmetry_cell_setting orthorhombic
_symmetry_space_group_name_Hall '-P 2ac 2n'
_symmetry_space_group_name_H-M 'P n m a'
_atom_sites_solution_primary direct
_atom_sites_solution_secondary difmap
_audit_creation_method SHELXL-97
_cell_angle_alpha 90.00
_cell_angle_beta 90.00
_cell_angle_gamma 90.00
_cell_formula_units_Z 4
_cell_length_a 12.867(15)
_cell_length_b 9.930(12)
_cell_length_c 8.001(9)
_cell_measurement_reflns_used 791
_cell_measurement_temperature 296(2)
_cell_measurement_theta_max 21.86
_cell_measurement_theta_min 3.77
_cell_volume 1022(2)
_computing_cell_refinement 'Bruker SMART'
_computing_data_collection 'Bruker SMART'
_computing_data_reduction 'Bruker SAINT'
_computing_molecular_graphics 'Bruker SHELXTL'
_computing_publication_material 'Bruker SHELXTL'
_computing_structure_refinement 'SHELXL-97 (Sheldrick, 1997)'
_computing_structure_solution 'SHELXS-97 (Sheldrick, 1990)'
_diffrn_ambient_temperature 296(2)
_diffrn_measured_fraction_theta_full 0.993
_diffrn_measured_fraction_theta_max 0.993
_diffrn_measurement_device_type 'CCD area detector'
_diffrn_measurement_method 'phi and omega scans'
_diffrn_radiation_monochromator graphite
_diffrn_radiation_source 'fine-focus sealed tube'
_diffrn_radiation_type MoK\a
_diffrn_radiation_wavelength 0.71073
_diffrn_reflns_av_R_equivalents 0.0610
_diffrn_reflns_av_sigmaI/netI 0.0452
_diffrn_reflns_limit_h_max 16
_diffrn_reflns_limit_h_min -16
_diffrn_reflns_limit_k_max 12
_diffrn_reflns_limit_k_min -12
_diffrn_reflns_limit_l_max 10
_diffrn_reflns_limit_l_min -5
_diffrn_reflns_number 5726
_diffrn_reflns_theta_full 27.58
_diffrn_reflns_theta_max 27.58
_diffrn_reflns_theta_min 3.00
_exptl_absorpt_coefficient_mu 4.812
_exptl_absorpt_correction_T_max 0.9606
_exptl_absorpt_correction_T_min 0.7637
_exptl_absorpt_correction_type numerical
_exptl_absorpt_process_details face-indexed
_exptl_crystal_colour colorless
_exptl_crystal_density_diffrn 2.606
_exptl_crystal_density_method 'not measured'
_exptl_crystal_description block
_exptl_crystal_F_000 766
_exptl_crystal_size_max 0.204
_exptl_crystal_size_mid 0.105
_exptl_crystal_size_min 0.079
_refine_diff_density_max 0.747
_refine_diff_density_min -1.233
_refine_diff_density_rms 0.161
_refine_ls_extinction_method none
_refine_ls_goodness_of_fit_ref 1.053
_refine_ls_matrix_type full
_refine_ls_number_parameters 104
_refine_ls_number_reflns 1248
_refine_ls_number_restraints 0
_refine_ls_restrained_S_all 1.053
_refine_ls_R_factor_all 0.0667
_refine_ls_R_factor_gt 0.0447
_refine_ls_shift/su_max 0.000
_refine_ls_shift/su_mean 0.000
_refine_ls_structure_factor_coef Fsqd
_refine_ls_weighting_details 'calc w=1/[\s^2^(Fo^2^)+(0.0507P)^2^+1.7695P] where P=(Fo^2^+2Fc^2^)/3'
_refine_ls_weighting_scheme calc
_refine_ls_wR_factor_gt 0.1018
_refine_ls_wR_factor_ref 0.1171
_reflns_number_gt 909
_reflns_number_total 1248
_reflns_threshold_expression >2sigma(I)
_cod_data_source_file cg4019103_si_008.cif
_cod_data_source_block 1
_cod_depositor_comments
;
The following automatic conversions were performed:

'_symmetry_cell_setting' value 'Orthorhombic' changed to
'orthorhombic' according to
/usr/data/users/saulius/automatic-downloads/current/ACS/lib/dictionaries/cif_core.dic
dictionary named 'cif_core.dic' version 2.4.2 from 2011-04-26.

Automatic conversion script
Id: cif_fix_values 2281 2013-09-26 08:29:07Z andrius 
;
_cod_original_sg_symbol_H-M Pnma
_cod_original_formula_sum 'B6 Br K1.70 Na1.30 O10'
_cod_database_code 4510300

loop_
_symmetry_equiv_pos_as_xyz
'x, y, z'
'-x+1/2, -y, z+1/2'
'-x, y+1/2, -z'
'x+1/2, -y+1/2, -z+1/2'
'-x, -y, -z'
'x-1/2, y, -z-1/2'
'x, -y-1/2, z'
'-x-1/2, y-1/2, z-1/2'

loop_
_atom_site_label
_atom_site_type_symbol
_atom_site_fract_x
_atom_site_fract_y
_atom_site_fract_z
_atom_site_U_iso_or_equiv
_atom_site_adp_type
_atom_site_occupancy
_atom_site_symmetry_multiplicity
_atom_site_calc_flag
_atom_site_refinement_flags
_atom_site_disorder_group
K1 K 0.20071(12) 0.2500 0.3134(2) 0.0260(6) Uani 0.697(16) 2 d SP 1
K2 K 0.5000 0.0000 0.0000 0.0471(5) Uani 1 2 d S .
Na1 Na 0.20071(12) 0.2500 0.3134(2) 0.0260(6) Uani 0.303(16) 2 d SP 2
Na2 Na 0.5000 0.0000 0.5000 0.0422(8) Uani 1 2 d S .
B1 B 0.6761(4) 0.2500 0.6124(8) 0.0127(13) Uani 1 2 d S .
B2 B 0.4887(5) 0.2500 0.7174(8) 0.0133(13) Uani 1 2 d S .
B3 B 0.3227(3) 0.1191(4) 0.7297(5) 0.0111(9) Uani 1 1 d . .
B4 B 0.2671(3) -0.0208(5) 0.4763(5) 0.0130(9) Uani 1 1 d . .
O1 O 0.3300(2) -0.1303(3) 0.4950(3) 0.0157(6) Uani 1 1 d . .
O2 O 0.2737(2) 0.0910(3) 0.5730(4) 0.0195(6) Uani 1 1 d . .
O3 O 0.2799(3) 0.2500 0.7972(5) 0.0099(8) Uani 1 2 d S .
O4 O 0.3053(2) 0.0145(3) 0.8520(3) 0.0172(6) Uani 1 1 d . .
O5 O 0.43614(19) 0.1308(3) 0.7133(4) 0.0149(6) Uani 1 1 d . .
O6 O 0.5935(3) 0.2500 0.7340(5) 0.0217(9) Uani 1 2 d S .
Br1 Br 0.44667(6) 0.2500 0.23387(10) 0.0405(3) Uani 1 2 d S .

loop_
_atom_site_aniso_label
_atom_site_aniso_U_11
_atom_site_aniso_U_22
_atom_site_aniso_U_33
_atom_site_aniso_U_23
_atom_site_aniso_U_13
_atom_site_aniso_U_12
K1 0.0306(10) 0.0154(9) 0.0319(11) 0.000 -0.0051(7) 0.000
K2 0.0553(11) 0.0463(11) 0.0397(10) -0.0091(9) -0.0263(8) 0.0209(9)
Na1 0.0306(10) 0.0154(9) 0.0319(11) 0.000 -0.0051(7) 0.000
Na2 0.0259(14) 0.0493(19) 0.0514(18) -0.0374(16) 0.0141(13) -0.0062(13)
B1 0.005(3) 0.018(3) 0.015(3) 0.000 -0.002(2) 0.000
B2 0.010(3) 0.018(3) 0.012(3) 0.000 0.006(2) 0.000
B3 0.013(2) 0.0055(19) 0.015(2) -0.0017(18) 0.0007(16) 0.0015(15)
B4 0.0130(19) 0.015(2) 0.011(2) -0.0015(17) 0.0015(16) -0.0021(17)
O1 0.0171(13) 0.0091(14) 0.0208(14) -0.0053(12) -0.0064(12) 0.0017(11)
O2 0.0264(14) 0.0162(15) 0.0159(14) -0.0047(13) -0.0069(12) 0.0012(12)
O3 0.0074(16) 0.0114(18) 0.0108(18) 0.000 0.0002(14) 0.000
O4 0.0179(13) 0.0139(14) 0.0200(15) 0.0049(13) 0.0081(12) 0.0044(11)
O5 0.0111(13) 0.0091(13) 0.0245(15) -0.0021(12) 0.0059(11) -0.0006(10)
O6 0.0099(18) 0.030(2) 0.025(2) 0.000 0.0036(16) 0.000
Br1 0.0340(4) 0.0424(5) 0.0451(5) 0.000 0.0037(3) 0.000

loop_
_atom_type_symbol
_atom_type_description
_atom_type_scat_dispersion_real
_atom_type_scat_dispersion_imag
_atom_type_scat_source
B B 0.0013 0.0007 'International Tables Vol C Tables 4.2.6.8 and 6.1.1.4'
O O 0.0106 0.0060 'International Tables Vol C Tables 4.2.6.8 and 6.1.1.4'
Na Na 0.0362 0.0249 'International Tables Vol C Tables 4.2.6.8 and 6.1.1.4'
K K 0.2009 0.2494 'International Tables Vol C Tables 4.2.6.8 and 6.1.1.4'
Br Br -0.2901 2.4595 'International Tables Vol C Tables 4.2.6.8 and 6.1.1.4'

loop_
_geom_angle_atom_site_label_1
_geom_angle_atom_site_label_2
_geom_angle_atom_site_label_3
_geom_angle
_geom_angle_site_symmetry_1
_geom_angle_site_symmetry_3
O4 K1 O4 166.18(15) 2_554 8_665
O4 K1 O2 49.99(9) 2_554 .
O4 K1 O2 119.20(11) 8_665 .
O4 K1 O2 119.20(11) 2_554 7_565
O4 K1 O2 49.99(9) 8_665 7_565
O2 K1 O2 69.43(14) . 7_565
O4 K1 O1 71.64(9) 2_554 2_554
O4 K1 O1 121.09(10) 8_665 2_554
O2 K1 O1 118.74(11) . 2_554
O2 K1 O1 163.27(10) 7_565 2_554
O4 K1 O1 121.09(10) 2_554 8_665
O4 K1 O1 71.64(9) 8_665 8_665
O2 K1 O1 163.27(10) . 8_665
O2 K1 O1 118.73(11) 7_565 8_665
O1 K1 O1 49.51(13) 2_554 8_665
O4 K1 B4 25.85(10) 2_554 .
O4 K1 B4 144.89(13) 8_665 .
O2 K1 B4 25.86(10) . .
O2 K1 B4 94.92(14) 7_565 .
O1 K1 B4 92.99(12) 2_554 .
O1 K1 B4 140.97(11) 8_665 .
O4 K1 B4 144.89(13) 2_554 7_565
O4 K1 B4 25.85(10) 8_665 7_565
O2 K1 B4 94.92(14) . 7_565
O2 K1 B4 25.86(10) 7_565 7_565
O1 K1 B4 140.97(11) 2_554 7_565
O1 K1 B4 92.99(12) 8_665 7_565
B4 K1 B4 119.83(18) . 7_565
O4 K1 Br1 92.96(7) 2_554 .
O4 K1 Br1 92.96(7) 8_665 .
O2 K1 Br1 79.37(8) . .
O2 K1 Br1 79.37(8) 7_565 .
O1 K1 Br1 87.68(8) 2_554 .
O1 K1 Br1 87.68(8) 8_665 .
B4 K1 Br1 79.25(9) . .
B4 K1 Br1 79.25(9) 7_565 .
O4 K1 Br1 89.11(7) 2_554 6_556
O4 K1 Br1 89.11(7) 8_665 6_556
O2 K1 Br1 115.01(8) . 6_556
O2 K1 Br1 115.00(8) 7_565 6_556
O1 K1 Br1 76.03(7) 2_554 6_556
O1 K1 Br1 76.03(7) 8_665 6_556
B4 K1 Br1 108.73(9) . 6_556
B4 K1 Br1 108.73(9) 7_565 6_556
Br1 K1 Br1 162.02(7) . 6_556
O4 K1 B1 96.52(7) 2_554 6_556
O4 K1 B1 96.52(7) 8_665 6_556
O2 K1 B1 141.00(9) . 6_556
O2 K1 B1 141.00(9) 7_565 6_556
O1 K1 B1 24.98(7) 2_554 6_556
O1 K1 B1 24.98(7) 8_665 6_556
B4 K1 B1 116.29(10) . 6_556
B4 K1 B1 116.29(10) 7_565 6_556
Br1 K1 B1 83.95(11) . 6_556
Br1 K1 B1 78.08(10) 6_556 6_556
O4 K1 B4 57.06(11) 2_554 2_554
O4 K1 B4 136.71(12) 8_665 2_554
O2 K1 B4 99.45(12) . 2_554
O2 K1 B4 153.34(11) 7_565 2_554
O1 K1 B4 21.08(9) 2_554 2_554
O1 K1 B4 66.62(13) 8_665 2_554
B4 K1 B4 74.46(9) . 2_554
B4 K1 B4 147.19(12) 7_565 2_554
Br1 K1 B4 74.69(8) . 2_554
Br1 K1 B4 91.64(8) 6_556 2_554
B1 K1 B4 41.84(9) 6_556 2_554
O5 K2 O5 180.0 5_656 1_554
O5 K2 O4 49.64(7) 5_656 5_656
O5 K2 O4 130.36(7) 1_554 5_656
O5 K2 O4 130.36(7) 5_656 1_554
O5 K2 O4 49.64(7) 1_554 1_554
O4 K2 O4 180.0 5_656 1_554
O5 K2 Br1 93.30(10) 5_656 5_655
O5 K2 Br1 86.70(10) 1_554 5_655
O4 K2 Br1 90.90(7) 5_656 5_655
O4 K2 Br1 89.10(7) 1_554 5_655
O5 K2 Br1 86.70(10) 5_656 .
O5 K2 Br1 93.30(10) 1_554 .
O4 K2 Br1 89.10(7) 5_656 .
O4 K2 Br1 90.90(7) 1_554 .
Br1 K2 Br1 180.0 5_655 .
O5 K2 B3 25.48(9) 5_656 5_656
O5 K2 B3 154.52(9) 1_554 5_656
O4 K2 B3 25.00(9) 5_656 5_656
O4 K2 B3 155.00(9) 1_554 5_656
Br1 K2 B3 87.57(10) 5_655 5_656
Br1 K2 B3 92.43(10) . 5_656
O5 K2 B3 154.52(9) 5_656 1_554
O5 K2 B3 25.48(9) 1_554 1_554
O4 K2 B3 155.00(9) 5_656 1_554
O4 K2 B3 25.00(9) 1_554 1_554
Br1 K2 B3 92.43(10) 5_655 1_554
Br1 K2 B3 87.57(10) . 1_554
B3 K2 B3 180.0 5_656 1_554
O5 K2 B2 23.19(11) 5_656 5_656
O5 K2 B2 156.81(11) 1_554 5_656
O4 K2 B2 68.62(12) 5_656 5_656
O4 K2 B2 111.38(12) 1_554 5_656
Br1 K2 B2 79.05(12) 5_655 5_656
Br1 K2 B2 100.95(12) . 5_656
B3 K2 B2 43.72(13) 5_656 5_656
B3 K2 B2 136.28(13) 1_554 5_656
O5 K2 B2 156.81(11) 5_656 1_554
O5 K2 B2 23.19(11) 1_554 1_554
O4 K2 B2 111.38(12) 5_656 1_554
O4 K2 B2 68.62(12) 1_554 1_554
Br1 K2 B2 100.95(12) 5_655 1_554
Br1 K2 B2 79.05(12) . 1_554
B3 K2 B2 136.28(13) 5_656 1_554
B3 K2 B2 43.72(13) 1_554 1_554
B2 K2 B2 180.0 5_656 1_554
O5 K2 B4 68.26(9) 5_656 6_656
O5 K2 B4 111.74(9) 1_554 6_656
O4 K2 B4 22.10(9) 5_656 6_656
O4 K2 B4 157.90(9) 1_554 6_656
Br1 K2 B4 76.75(8) 5_655 6_656
Br1 K2 B4 103.25(8) . 6_656
B3 K2 B4 42.82(11) 5_656 6_656
B3 K2 B4 137.18(11) 1_554 6_656
B2 K2 B4 82.85(12) 5_656 6_656
B2 K2 B4 97.15(12) 1_554 6_656
O5 K2 B4 111.74(9) 5_656 2_554
O5 K2 B4 68.26(9) 1_554 2_554
O4 K2 B4 157.90(9) 5_656 2_554
O4 K2 B4 22.10(9) 1_554 2_554
Br1 K2 B4 103.25(8) 5_655 2_554
Br1 K2 B4 76.75(8) . 2_554
B3 K2 B4 137.18(11) 5_656 2_554
B3 K2 B4 42.82(11) 1_554 2_554
B2 K2 B4 97.15(12) 5_656 2_554
B2 K2 B4 82.85(12) 1_554 2_554
B4 K2 B4 180.0 6_656 2_554
O5 Na2 O5 180.0 5_656 .
O5 Na2 O1 90.49(10) 5_656 .
O5 Na2 O1 89.51(10) . .
O5 Na2 O1 89.51(10) 5_656 5_656
O5 Na2 O1 90.48(10) . 5_656
O1 Na2 O1 180.0 . 5_656
O5 Na2 B4 74.30(11) 5_656 5_656
O5 Na2 B4 105.70(11) . 5_656
O1 Na2 B4 153.23(11) . 5_656
O1 Na2 B4 26.77(11) 5_656 5_656
O5 Na2 B2 25.09(12) 5_656 5_656
O5 Na2 B2 154.92(12) . 5_656
O1 Na2 B2 67.42(13) . 5_656
O1 Na2 B2 112.58(13) 5_656 5_656
B4 Na2 B2 92.54(14) 5_656 5_656
O5 Na2 B2 154.91(12) 5_656 .
O5 Na2 B2 25.09(12) . .
O1 Na2 B2 112.58(13) . .
O1 Na2 B2 67.42(13) 5_656 .
B4 Na2 B2 87.46(14) 5_656 .
B2 Na2 B2 180.0 5_656 .
O5 Na2 B3 154.46(10) 5_656 .
O5 Na2 B3 25.54(10) . .
O1 Na2 B3 65.04(12) . .
O1 Na2 B3 114.96(12) 5_656 .
B4 Na2 B3 131.05(12) 5_656 .
B2 Na2 B3 132.40(13) 5_656 .
B2 Na2 B3 47.60(13) . .
O5 Na2 B3 25.54(10) 5_656 5_656
O5 Na2 B3 154.46(10) . 5_656
O1 Na2 B3 114.96(12) . 5_656
O1 Na2 B3 65.04(12) 5_656 5_656
B4 Na2 B3 48.95(12) 5_656 5_656
B2 Na2 B3 47.60(13) 5_656 5_656
B2 Na2 B3 132.40(13) . 5_656
B3 Na2 B3 180.0 . 5_656
O5 Na2 Br1 91.14(11) 5_656 .
O5 Na2 Br1 88.85(11) . .
O1 Na2 Br1 101.04(8) . .
O1 Na2 Br1 78.96(8) 5_656 .
B4 Na2 Br1 101.16(9) 5_656 .
B2 Na2 Br1 104.62(13) 5_656 .
B2 Na2 Br1 75.38(13) . .
B3 Na2 Br1 86.81(10) . .
B3 Na2 Br1 93.19(10) 5_656 .
O5 Na2 Br1 88.86(11) 5_656 5_656
O5 Na2 Br1 91.14(11) . 5_656
O1 Na2 Br1 78.96(8) . 5_656
O1 Na2 Br1 101.04(8) 5_656 5_656
B4 Na2 Br1 78.84(9) 5_656 5_656
B2 Na2 Br1 75.38(13) 5_656 5_656
B2 Na2 Br1 104.62(13) . 5_656
B3 Na2 Br1 93.19(10) . 5_656
B3 Na2 Br1 86.81(10) 5_656 5_656
Br1 Na2 Br1 180.0 . 5_656
O5 Na2 K2 42.00(8) 5_656 .
O5 Na2 K2 138.00(8) . .
O1 Na2 K2 89.10(6) . .
O1 Na2 K2 90.90(6) 5_656 .
B4 Na2 K2 93.61(8) 5_656 .
B2 Na2 K2 55.03(11) 5_656 .
B2 Na2 K2 124.97(11) . .
B3 Na2 K2 125.57(9) . .
B3 Na2 K2 54.43(9) 5_656 .
Br1 Na2 K2 50.42(5) . .
Br1 Na2 K2 129.58(5) 5_656 .
O6 B1 O1 110.9(3) . 5_656
O6 B1 O1 110.9(3) . 3_656
O1 B1 O1 108.0(5) 5_656 3_656
O6 B1 O3 109.1(5) . 6_657
O1 B1 O3 109.0(3) 5_656 6_657
O1 B1 O3 109.0(3) 3_656 6_657
O6 B1 K1 137.8(3) . 6_656
O1 B1 K1 54.7(2) 5_656 6_656
O1 B1 K1 54.7(2) 3_656 6_656
O3 B1 K1 113.1(3) 6_657 6_656
O6 B2 O5 119.7(2) . .
O6 B2 O5 119.7(2) . 7_565
O5 B2 O5 120.5(5) . 7_565
O6 B2 Na2 90.5(2) . .
O5 B2 Na2 45.55(19) . .
O5 B2 Na2 136.1(4) 7_565 .
O6 B2 Na2 90.5(2) . 3_656
O5 B2 Na2 136.1(4) . 3_656
O5 B2 Na2 45.55(19) 7_565 3_656
Na2 B2 Na2 109.8(2) . 3_656
O6 B2 K2 83.7(2) . 1_556
O5 B2 K2 52.9(2) . 1_556
O5 B2 K2 132.8(3) 7_565 1_556
Na2 B2 K2 77.25(9) . 1_556
Na2 B2 K2 171.0(2) 3_656 1_556
O6 B2 K2 83.7(2) . 3_656
O5 B2 K2 132.8(3) . 3_656
O5 B2 K2 52.9(2) 7_565 3_656
Na2 B2 K2 171.0(2) . 3_656
Na2 B2 K2 77.25(9) 3_656 3_656
K2 B2 K2 95.23(18) 1_556 3_656
O2 B3 O4 112.7(3) . .
O2 B3 O5 112.0(3) . .
O4 B3 O5 105.7(3) . .
O2 B3 O3 108.7(3) . .
O4 B3 O3 108.6(3) . .
O5 B3 O3 109.0(3) . .
O2 B3 Na2 74.7(2) . .
O4 B3 Na2 103.7(2) . .
O5 B3 Na2 42.33(17) . .
O3 B3 Na2 142.4(3) . .
O2 B3 K2 142.7(3) . 1_556
O4 B3 K2 54.26(18) . 1_556
O5 B3 K2 53.90(19) . 1_556
O3 B3 K2 108.7(2) . 1_556
Na2 B3 K2 75.66(12) . 1_556
O2 B4 O4 114.9(4) . 2_554
O2 B4 O1 123.5(4) . .
O4 B4 O1 121.5(4) 2_554 .
O2 B4 K1 63.1(2) . .
O4 B4 K1 57.8(2) 2_554 .
O1 B4 K1 154.0(3) . .
O2 B4 K2 89.0(2) . 2
O4 B4 K2 49.97(19) 2_554 2
O1 B4 K2 129.3(3) . 2
K1 B4 K2 72.39(9) . 2
O2 B4 K1 94.8(2) . 2
O4 B4 K1 131.5(3) 2_554 2
O1 B4 K1 48.46(19) . 2
K1 B4 K1 154.76(16) . 2
K2 B4 K1 96.48(11) 2 2
B4 O1 B1 123.3(3) . 5_656
B4 O1 Na2 96.1(2) . .
B1 O1 Na2 117.8(3) 5_656 .
B4 O1 K1 110.5(2) . 2
B1 O1 K1 100.3(3) 5_656 2
Na2 O1 K1 108.60(10) . 2
B4 O1 Na1 110.5(2) . 2
B1 O1 Na1 100.3(3) 5_656 2
Na2 O1 Na1 108.60(10) . 2
K1 O1 Na1 0.00(7) 2 2
B4 O2 B3 133.4(3) . .
B4 O2 K1 91.0(2) . .
B3 O2 K1 134.0(2) . .
B3 O3 B3 118.6(4) . 7_565
B3 O3 B1 119.4(2) . 6_557
B3 O3 B1 119.4(2) 7_565 6_557
B4 O4 B3 124.5(3) 2 .
B4 O4 K1 96.4(2) 2 2
B3 O4 K1 129.7(2) . 2
B4 O4 Na1 96.4(2) 2 2
B3 O4 Na1 129.7(2) . 2
K1 O4 Na1 0.00(7) 2 2
B4 O4 K2 107.9(2) 2 1_556
B3 O4 K2 100.7(2) . 1_556
K1 O4 K2 91.41(9) 2 1_556
Na1 O4 K2 91.41(9) 2 1_556
B2 O5 B3 124.0(3) . .
B2 O5 Na2 109.4(3) . .
B3 O5 Na2 112.1(2) . .
B2 O5 K2 103.9(3) . 1_556
B3 O5 K2 100.6(2) . 1_556
Na2 O5 K2 104.19(12) . 1_556
B2 O6 B1 131.9(5) . .
K2 Br1 K2 102.48(9) . 3_655
K2 Br1 K1 109.10(3) . .
K2 Br1 K1 109.10(3) 3_655 .
K2 Br1 Na1 73.64(3) . 6_656
K2 Br1 Na1 73.64(3) 3_655 6_656
K1 Br1 Na1 175.23(3) . 6_656
K2 Br1 K1 73.64(3) . 6_656
K2 Br1 K1 73.64(3) 3_655 6_656
K1 Br1 K1 175.23(3) . 6_656
Na1 Br1 K1 0.00(6) 6_656 6_656
K2 Br1 Na2 75.58(9) . .
K2 Br1 Na2 155.44(4) 3_655 .
K1 Br1 Na2 94.34(4) . .
Na1 Br1 Na2 82.49(3) 6_656 .
K1 Br1 Na2 82.49(3) 6_656 .
K2 Br1 Na2 155.44(4) . 3_656
K2 Br1 Na2 75.58(9) 3_655 3_656
K1 Br1 Na2 94.34(4) . 3_656
Na1 Br1 Na2 82.49(3) 6_656 3_656
K1 Br1 Na2 82.49(3) 6_656 3_656
Na2 Br1 Na2 95.95(9) . 3_656

loop_
_geom_bond_atom_site_label_1
_geom_bond_atom_site_label_2
_geom_bond_distance
_geom_bond_site_symmetry_2
K1 O4 2.646(4) 2_554
K1 O4 2.646(4) 8_665
K1 O2 2.773(4) .
K1 O2 2.773(4) 7_565
K1 O1 2.839(4) 2_554
K1 O1 2.839(4) 8_665
K1 B4 3.108(5) .
K1 B4 3.108(5) 7_565
K1 Br1 3.228(4) .
K1 Br1 3.291(4) 6_556
K1 B1 3.422(8) 6_556
K1 B4 3.553(5) 2_554
K2 O5 2.761(4) 5_656
K2 O5 2.761(4) 1_554
K2 O4 2.775(4) 5_656
K2 O4 2.775(4) 1_554
K2 Br1 3.184(3) 5_655
K2 Br1 3.184(3) .
K2 B3 3.359(5) 5_656
K2 B3 3.359(5) 1_554
K2 B2 3.361(5) 5_656
K2 B2 3.361(5) 1_554
K2 B4 3.448(6) 6_656
K2 B4 3.448(6) 2_554
Na2 O5 2.296(3) 5_656
Na2 O5 2.296(3) .
Na2 O1 2.542(3) .
Na2 O1 2.542(3) 5_656
Na2 B4 3.010(5) 5_656
Na2 B2 3.035(4) 5_656
Na2 B2 3.035(4) .
Na2 B3 3.159(5) .
Na2 B3 3.159(5) 5_656
Na2 Br1 3.342(3) .
Na2 Br1 3.342(3) 5_656
B1 O6 1.440(7) .
B1 O1 1.469(5) 5_656
B1 O1 1.469(5) 3_656
B1 O3 1.519(7) 6_657
B1 K1 3.422(8) 6_656
B2 O6 1.356(7) .
B2 O5 1.364(4) .
B2 O5 1.364(4) 7_565
B2 Na2 3.035(4) 3_656
B2 K2 3.361(5) 1_556
B2 K2 3.361(5) 3_656
B3 O2 1.430(5) .
B3 O4 1.445(5) .
B3 O5 1.470(5) .
B3 O3 1.512(5) .
B3 K2 3.359(5) 1_556
B4 O2 1.356(5) .
B4 O4 1.363(5) 2_554
B4 O1 1.364(5) .
B4 K2 3.448(6) 2
B4 K1 3.554(5) 2
O1 B1 1.469(5) 5_656
O1 K1 2.839(4) 2
O1 Na1 2.839(4) 2
O3 B3 1.512(5) 7_565
O3 B1 1.519(7) 6_557
O4 B4 1.363(5) 2
O4 K1 2.646(4) 2
O4 Na1 2.646(4) 2
O4 K2 2.775(4) 1_556
O5 K2 2.761(4) 1_556
Br1 K2 3.184(3) 3_655
Br1 Na1 3.291(4) 6_656
Br1 K1 3.291(4) 6_656
Br1 Na2 3.342(3) 3_656
